data_9001582
loop_
_publ_author_name
'Bigi, S.'
'Brigatti, M. F.'

_publ_section_title
;
 Crystal chemistry and microstructures of plutonic biotite
 Sample 1M from Valle del Cervo syenitic complex
;
_journal_name_full 'American Mineralogist'
_journal_page_first 63
_journal_page_last 72
_journal_volume 79
_journal_year 1994
_chemical_formula_sum 'Al1.207 Fe0.4 K1.906 Mg0.512 Mn0.007 Na0.034 O12 Si2.808 Ti0.067'
_chemical_name_mineral Biotite
_space_group_IT_number 12
_symmetry_space_group_name_Hall '-C 2y'
_symmetry_space_group_name_H-M 'C 1 2/m 1'
_cell_angle_alpha 90
_cell_angle_beta 100.08
_cell_angle_gamma 90
_cell_length_a 5.335
_cell_length_b 9.244
_cell_length_c 10.206
_cell_formula_units_Z 2
_cell_volume 495.557
_database_code_amcsd 0001633
_exptl_crystal_density_diffrn 2.795
_cod_original_cell_volume 495.558
_cod_original_formula_sum 'Si2.808 Al1.207 Fe.4 Mg.512 Mn.007 Ti.067 Na.034 K1.906 O12'
_cod_database_code 9001582

loop_
_space_group_symop_operation_xyz
x,y,z
1/2+x,1/2+y,z
x,-y,z
1/2+x,1/2-y,z
-x,y,-z
1/2-x,1/2+y,-z
-x,-y,-z
1/2-x,1/2-y,-z

loop_
_atom_site_aniso_label
_atom_site_aniso_U_11
_atom_site_aniso_U_22
_atom_site_aniso_U_33
_atom_site_aniso_U_12
_atom_site_aniso_U_13
_atom_site_aniso_U_23
SiT 0.02250 0.01645 0.02660 -0.00049 0.00562 0.00047
AlT 0.02250 0.01645 0.02660 -0.00049 0.00562 0.00047
Al1 0.02404 0.01645 0.03427 0.00000 0.00963 0.00000
Fe1 0.02404 0.01645 0.03427 0.00000 0.00963 0.00000
Mg1 0.02404 0.01645 0.03427 0.00000 0.00963 0.00000
Mn1 0.02404 0.01645 0.03427 0.00000 0.00963 0.00000
Ti1 0.02404 0.01645 0.03427 0.00000 0.00963 0.00000
Na2 0.02236 0.01905 0.03069 0.00000 0.00749 0.00000
K2 0.02236 0.01905 0.03069 0.00000 0.00749 0.00000
O1 0.04277 0.02035 0.03632 0.00000 0.00562 0.00000
O2 0.02963 0.03810 0.03376 -0.00541 0.00909 -0.00282
O3 0.02754 0.01905 0.03120 0.00000 0.00775 0.00188
O4 0.02768 0.02294 0.03274 0.00000 0.00722 0.00000

loop_
_atom_site_label
_atom_site_fract_x
_atom_site_fract_y
_atom_site_fract_z
_atom_site_occupancy
SiT 0.07520 0.16690 0.22580 0.70200
AlT 0.07520 0.16690 0.22580 0.29800
Al1 0.00000 0.00000 0.50000 0.01500
Fe1 0.00000 0.00000 0.50000 0.40000
Mg1 0.00000 0.00000 0.50000 0.51200
Mn1 0.00000 0.00000 0.50000 0.00700
Ti1 0.00000 0.00000 0.50000 0.06700
Na2 0.00000 0.33430 0.50000 0.01700
K2 0.00000 0.33430 0.50000 0.95300
O1 0.02470 0.00000 0.16880 1.00000
O2 0.32190 0.23360 0.16830 1.00000
O3 0.13340 0.16750 0.39050 1.00000
O4 0.13010 0.50000 0.39520 1.00000

loop_
_cod_related_entry_id
_cod_related_entry_database
_cod_related_entry_code
1 AMCSD 0001633
